data_7157237
loop_
_publ_author_name
'Zhan, Shao-Cong'
'Sun, Jing'
'Liu, Ru-Zhang'
'Yan, Chao-Guo'

_publ_section_title
;
 Diastereoselective construction of carbazole-based spirooxindoles via the
 Levy three-component reaction.
;
_journal_issue 1
_journal_name_full 'Organic &amp; biomolecular chemistry'
_journal_page_first 163
_journal_page_last 168
_journal_paper_doi 10.1039/c9ob02013f
_journal_volume 18
_journal_year 2019
_chemical_formula_moiety 'C39 H35 Cl N2 O5'
_chemical_formula_sum 'C39 H35 Cl N2 O5'
_chemical_formula_weight 647.14
_space_group_crystal_system triclinic
_space_group_IT_number 2
_space_group_name_Hall '-P 1'
_space_group_name_H-M_alt 'P -1'
_atom_sites_solution_hydrogens geom
_audit_creation_method SHELXL-2014/7
_audit_update_record
;
2019-07-24 deposited with the CCDC.	2019-12-02 downloaded from the CCDC.
;
_cell_angle_alpha 81.638(4)
_cell_angle_beta 81.362(4)
_cell_angle_gamma 78.888(4)
_cell_formula_units_Z 2
_cell_length_a 9.0089(11)
_cell_length_b 10.2895(14)
_cell_length_c 18.456(3)
_cell_measurement_reflns_used 9736
_cell_measurement_temperature 273(2)
_cell_measurement_theta_max 26.14
_cell_measurement_theta_min 2.44
_cell_volume 1647.7(4)
_computing_cell_refinement 'Bruker SAINT'
_computing_data_collection 'Bruker APEX2'
_computing_data_reduction 'Bruker SAINT'
_computing_molecular_graphics 'Bruker SHELXTL'
_computing_publication_material 'Bruker SHELXTL'
_computing_structure_refinement 'SHELXL-2014/7 (Sheldrick, 2014)'
_computing_structure_solution 'SHELXS-97 (Sheldrick 2008)'
_diffrn_ambient_temperature 273(2)
_diffrn_measured_fraction_theta_full 0.992
_diffrn_measured_fraction_theta_max 0.993
_diffrn_measurement_device_type 'CCD area detector'
_diffrn_measurement_method 'phi and omega scans'
_diffrn_radiation_source 'fine-focus sealed tube'
_diffrn_radiation_type MoK\a
_diffrn_radiation_wavelength 0.71073
_diffrn_reflns_av_R_equivalents 0.0308
_diffrn_reflns_av_unetI/netI 0.0339
_diffrn_reflns_Laue_measured_fraction_full 0.992
_diffrn_reflns_Laue_measured_fraction_max 0.993
_diffrn_reflns_limit_h_max 11
_diffrn_reflns_limit_h_min -10
_diffrn_reflns_limit_k_max 12
_diffrn_reflns_limit_k_min -12
_diffrn_reflns_limit_l_max 22
_diffrn_reflns_limit_l_min -22
_diffrn_reflns_number 23641
_diffrn_reflns_point_group_measured_fraction_full 0.992
_diffrn_reflns_point_group_measured_fraction_max 0.993
_diffrn_reflns_theta_full 25.242
_diffrn_reflns_theta_max 26.000
_diffrn_reflns_theta_min 2.201
_exptl_absorpt_coefficient_mu 0.164
_exptl_absorpt_correction_T_max 0.968
_exptl_absorpt_correction_T_min 0.961
_exptl_absorpt_correction_type multi-scan
_exptl_absorpt_process_details sadabs
_exptl_crystal_colour yellow
_exptl_crystal_density_diffrn 1.304
_exptl_crystal_description block
_exptl_crystal_F_000 680
_exptl_crystal_size_max 0.240
_exptl_crystal_size_mid 0.220
_exptl_crystal_size_min 0.200
_refine_diff_density_max 0.360
_refine_diff_density_min -0.259
_refine_diff_density_rms 0.042
_refine_ls_extinction_method none
_refine_ls_goodness_of_fit_ref 1.022
_refine_ls_hydrogen_treatment constr
_refine_ls_matrix_type full
_refine_ls_number_parameters 435
_refine_ls_number_reflns 6441
_refine_ls_number_restraints 31
_refine_ls_restrained_S_all 1.058
_refine_ls_R_factor_all 0.0759
_refine_ls_R_factor_gt 0.0504
_refine_ls_shift/su_max 0.000
_refine_ls_shift/su_mean 0.000
_refine_ls_structure_factor_coef Fsqd
_refine_ls_weighting_details 'w=1/[\s^2^(Fo^2^)+(0.0625P)^2^+0.6158P] where P=(Fo^2^+2Fc^2^)/3'
_refine_ls_weighting_scheme calc
_refine_ls_wR_factor_gt 0.1204
_refine_ls_wR_factor_ref 0.1346
_reflns_Friedel_coverage 0.000
_reflns_number_gt 4655
_reflns_number_total 6441
_reflns_threshold_expression 'I > 2\s(I)'
_cod_data_source_file c9ob02013f2.cif
_cod_data_source_block 1g
_cod_depositor_comments 'Adding full bibliography for 7157234--7157247.cif.'
_cod_database_code 7157237
_shelx_shelxl_version_number 2014/7
_shelx_space_group_comment
; 
The symmetry employed for this shelxl refinement is uniquely defined 
by the following loop, which should always be used as a source of 
symmetry information in preference to the above space-group names. 
They are only intended as comments. 
;
_shelx_estimated_absorpt_t_min 0.962
_shelx_estimated_absorpt_t_max 0.968

loop_
_space_group_symop_operation_xyz
'x, y, z'
'-x, -y, -z'

loop_
_atom_site_label
_atom_site_type_symbol
_atom_site_fract_x
_atom_site_fract_y
_atom_site_fract_z
_atom_site_U_iso_or_equiv
_atom_site_adp_type
_atom_site_occupancy
_atom_site_site_symmetry_order
_atom_site_calc_flag
_atom_site_refinement_flags_posn
_atom_site_refinement_flags_adp
_atom_site_refinement_flags_occupancy
_atom_site_disorder_assembly
_atom_site_disorder_group
C1 C -0.1659(2) 1.3115(2) 0.36445(11) 0.0452(5) Uani 1 1 d . . . . .
C2 C -0.2149(3) 1.4414(2) 0.38205(14) 0.0617(6) Uani 1 1 d . . . . .
H2 H -0.2317 1.4600 0.4307 0.074 Uiso 1 1 calc R U . . .
C3 C -0.2372(3) 1.5406(2) 0.32437(15) 0.0723(8) Uani 1 1 d . . . . .
H3 H -0.2694 1.6285 0.3342 0.087 Uiso 1 1 calc R U . . .
C4 C -0.2129(3) 1.5129(2) 0.25169(14) 0.0670(7) Uani 1 1 d . . . . .
H4 H -0.2299 1.5825 0.2140 0.080 Uiso 1 1 calc R U . . .
C5 C -0.1639(3) 1.3844(2) 0.23403(12) 0.0522(5) Uani 1 1 d . . . . .
H5 H -0.1487 1.3672 0.1851 0.063 Uiso 1 1 calc R U . . .
C6 C -0.1376(2) 1.28023(19) 0.29126(11) 0.0389(4) Uani 1 1 d . . . . .
C7 C -0.08556(19) 1.13817(18) 0.29526(10) 0.0337(4) Uani 1 1 d . . . . .
C8 C -0.0900(2) 1.09078(18) 0.36803(10) 0.0352(4) Uani 1 1 d . . . . .
C9 C -0.0507(2) 0.94871(19) 0.39983(10) 0.0367(4) Uani 1 1 d . . . . .
H9 H 0.0430 0.9403 0.4224 0.044 Uiso 1 1 calc R U . . .
C10 C -0.1742(2) 0.9132(2) 0.46152(11) 0.0444(5) Uani 1 1 d . U . . .
C11 C -0.3729(4) 0.7906(4) 0.50449(17) 0.1079(11) Uani 1 1 d . U . . .
H11A H -0.3303 0.7287 0.5441 0.129 Uiso 1 1 calc R U . . .
H11B H -0.4249 0.8712 0.5251 0.129 Uiso 1 1 calc R U . . .
C12 C -0.4770(4) 0.7349(4) 0.4772(2) 0.1191(13) Uani 1 1 d . U . . .
H12A H -0.5172 0.7945 0.4370 0.179 Uiso 1 1 calc R U . . .
H12B H -0.5587 0.7197 0.5155 0.179 Uiso 1 1 calc R U . . .
H12C H -0.4278 0.6516 0.4601 0.179 Uiso 1 1 calc R U . . .
C13 C -0.04216(19) 1.04865(18) 0.23538(10) 0.0336(4) Uani 1 1 d . . . . .
H13 H -0.1373 1.0264 0.2250 0.040 Uiso 1 1 calc R U . . .
C14 C 0.0301(2) 1.11404(18) 0.16331(10) 0.0336(4) Uani 1 1 d . . . . .
C15 C 0.1369(2) 1.1960(2) 0.16063(10) 0.0421(5) Uani 1 1 d . . . . .
H15 H 0.1705 1.2075 0.2041 0.051 Uiso 1 1 calc R U . . .
C16 C 0.1939(2) 1.2607(2) 0.09453(11) 0.0478(5) Uani 1 1 d . . . . .
H16 H 0.2650 1.3153 0.0944 0.057 Uiso 1 1 calc R U . . .
C17 C 0.1475(2) 1.2459(2) 0.02828(11) 0.0475(5) Uani 1 1 d . . . . .
C18 C 0.2075(4) 1.3190(3) -0.04353(13) 0.0776(8) Uani 1 1 d . . . . .
H18A H 0.1950 1.2742 -0.0838 0.116 Uiso 1 1 calc R U . . .
H18B H 0.3138 1.3207 -0.0437 0.116 Uiso 1 1 calc R U . . .
H18C H 0.1521 1.4087 -0.0489 0.116 Uiso 1 1 calc R U . . .
C19 C 0.0436(3) 1.1624(2) 0.03086(11) 0.0481(5) Uani 1 1 d . . . . .
H19 H 0.0121 1.1491 -0.0128 0.058 Uiso 1 1 calc R U . . .
C20 C -0.0143(2) 1.0983(2) 0.09679(11) 0.0413(5) Uani 1 1 d . . . . .
H20 H -0.0849 1.0432 0.0967 0.050 Uiso 1 1 calc R U . . .
C21 C 0.3432(3) 0.6443(3) -0.00551(14) 0.0619(6) Uani 1 1 d . . . . .
H21 H 0.3303 0.5562 0.0085 0.074 Uiso 1 1 calc R U . . .
C22 C 0.3937(3) 0.6851(3) -0.07801(15) 0.0770(8) Uani 1 1 d . . . . .
H22 H 0.4135 0.6248 -0.1127 0.092 Uiso 1 1 calc R U . . .
C23 C 0.4150(3) 0.8143(4) -0.09925(15) 0.0759(8) Uani 1 1 d . . . . .
H23 H 0.4495 0.8418 -0.1481 0.091 Uiso 1 1 calc R U . . .
C24 C 0.3848(3) 0.9027(3) -0.04781(15) 0.0679(7) Uani 1 1 d . . . . .
H24 H 0.3997 0.9902 -0.0619 0.082 Uiso 1 1 calc R U . . .
C25 C 0.3324(3) 0.8628(2) 0.02483(13) 0.0548(6) Uani 1 1 d . . . . .
H25 H 0.3113 0.9239 0.0591 0.066 Uiso 1 1 calc R U . . .
C26 C 0.3113(2) 0.7329(2) 0.04662(12) 0.0465(5) Uani 1 1 d . . . . .
C27 C 0.2546(3) 0.6815(2) 0.12469(12) 0.0555(6) Uani 1 1 d . . . . .
H27A H 0.1682 0.6387 0.1233 0.067 Uiso 1 1 calc R U . . .
H27B H 0.3345 0.6135 0.1438 0.067 Uiso 1 1 calc R U . . .
C28 C 0.0608(2) 0.81841(19) 0.20594(11) 0.0396(4) Uani 1 1 d . . . . .
C29 C 0.0581(2) 0.91316(18) 0.26373(10) 0.0345(4) Uani 1 1 d . . . . .
C30 C 0.2259(2) 0.91654(18) 0.26156(10) 0.0353(4) Uani 1 1 d . . . . .
C31 C 0.3012(2) 0.9836(2) 0.29987(10) 0.0380(4) Uani 1 1 d . . . . .
H31 H 0.2482 1.0379 0.3348 0.046 Uiso 1 1 calc R U . . .
C32 C 0.4592(2) 0.9671(2) 0.28452(11) 0.0438(5) Uani 1 1 d . . . . .
C33 C 0.5409(2) 0.8830(2) 0.23501(12) 0.0519(6) Uani 1 1 d . . . . .
H33 H 0.6467 0.8719 0.2273 0.062 Uiso 1 1 calc R U . . .
C34 C 0.4653(2) 0.8153(2) 0.19678(12) 0.0512(5) Uani 1 1 d . . . . .
H34 H 0.5187 0.7584 0.1632 0.061 Uiso 1 1 calc R U . . .
C35 C 0.3084(2) 0.83479(19) 0.21001(11) 0.0411(5) Uani 1 1 d . . . . .
C36 C -0.0161(2) 0.85357(18) 0.34010(10) 0.0366(4) Uani 1 1 d . . . . .
H36 H -0.1135 0.8320 0.3325 0.044 Uiso 1 1 calc R U . . .
C37 C 0.0793(3) 0.7246(2) 0.37172(12) 0.0493(5) Uani 1 1 d . . . . .
C38 C 0.2047(17) 0.5112(10) 0.3548(7) 0.088(2) Uani 0.713(5) 1 d . . P A 1
H38A H 0.1461 0.4696 0.3972 0.105 Uiso 0.713(5) 1 calc R U P A 1
H38B H 0.2967 0.5285 0.3701 0.105 Uiso 0.713(5) 1 calc R U P A 1
C39 C 0.2443(8) 0.4221(5) 0.2951(3) 0.119(2) Uani 0.713(5) 1 d . . P A 1
H39A H 0.1559 0.4253 0.2712 0.178 Uiso 0.713(5) 1 calc R U P A 1
H39B H 0.2783 0.3323 0.3162 0.178 Uiso 0.713(5) 1 calc R U P A 1
H39C H 0.3241 0.4516 0.2597 0.178 Uiso 0.713(5) 1 calc R U P A 1
C38' C 0.185(5) 0.489(3) 0.340(2) 0.088(2) Uani 0.287(5) 1 d . . P A 2
H38C H 0.1627 0.4556 0.3919 0.105 Uiso 0.287(5) 1 calc R U P A 2
H38D H 0.1501 0.4343 0.3100 0.105 Uiso 0.287(5) 1 calc R U P A 2
C39' C 0.345(2) 0.4916(12) 0.3207(8) 0.119(2) Uani 0.287(5) 1 d . . P A 2
H39D H 0.3636 0.5294 0.2701 0.178 Uiso 0.287(5) 1 calc R U P A 2
H39E H 0.4018 0.4024 0.3268 0.178 Uiso 0.287(5) 1 calc R U P A 2
H39F H 0.3774 0.5448 0.3520 0.178 Uiso 0.287(5) 1 calc R U P A 2
Cl1 Cl 0.55663(6) 1.06022(7) 0.32645(3) 0.0658(2) Uani 1 1 d . . . . .
N1 N -0.1370(2) 1.19459(17) 0.41045(9) 0.0457(4) Uani 1 1 d . . . . .
H1 H -0.1465 1.1873 0.4579 0.055 Uiso 1 1 calc R U . . .
N2 N 0.20886(19) 0.78069(16) 0.17601(9) 0.0447(4) Uani 1 1 d . . . . .
O1 O -0.2037(2) 0.96583(19) 0.51691(9) 0.0731(5) Uani 1 1 d . U . . .
O2 O -0.2484(2) 0.82325(17) 0.44780(8) 0.0648(5) Uani 1 1 d . U . . .
O3 O -0.04993(17) 0.78610(14) 0.18803(8) 0.0512(4) Uani 1 1 d . . . . .
O4 O 0.1172(2) 0.70554(18) 0.43237(10) 0.0842(6) Uani 1 1 d . . . . .
O5 O 0.1151(2) 0.63507(15) 0.32460(9) 0.0665(5) Uani 1 1 d . . . . .

loop_
_atom_site_aniso_label
_atom_site_aniso_U_11
_atom_site_aniso_U_22
_atom_site_aniso_U_33
_atom_site_aniso_U_23
_atom_site_aniso_U_13
_atom_site_aniso_U_12
C1 0.0474(12) 0.0406(12) 0.0446(12) -0.0062(10) 0.0046(9) -0.0080(9)
C2 0.0806(17) 0.0450(14) 0.0554(14) -0.0136(11) 0.0075(12) -0.0075(12)
C3 0.092(2) 0.0396(14) 0.0767(18) -0.0122(13) 0.0109(15) -0.0044(13)
C4 0.0819(18) 0.0437(14) 0.0645(16) 0.0038(12) 0.0018(13) -0.0007(12)
C5 0.0550(13) 0.0492(14) 0.0479(12) -0.0008(10) -0.0003(10) -0.0065(10)
C6 0.0356(10) 0.0376(11) 0.0422(11) -0.0046(9) 0.0010(8) -0.0073(8)
C7 0.0268(9) 0.0386(11) 0.0360(10) -0.0049(8) -0.0016(7) -0.0078(7)
C8 0.0298(9) 0.0381(11) 0.0384(10) -0.0080(8) -0.0005(8) -0.0081(8)
C9 0.0321(10) 0.0413(11) 0.0366(10) -0.0024(8) -0.0042(8) -0.0081(8)
C10 0.0466(11) 0.0500(12) 0.0361(11) -0.0014(9) -0.0028(9) -0.0120(9)
C11 0.121(2) 0.138(3) 0.0753(18) -0.0182(18) 0.0418(18) -0.087(2)
C12 0.091(2) 0.147(3) 0.121(3) -0.023(2) 0.045(2) -0.064(2)
C13 0.0257(9) 0.0398(11) 0.0370(10) -0.0060(8) -0.0039(7) -0.0084(7)
C14 0.0285(9) 0.0385(11) 0.0333(9) -0.0073(8) -0.0033(7) -0.0031(8)
C15 0.0404(11) 0.0539(13) 0.0349(10) -0.0042(9) -0.0077(8) -0.0141(9)
C16 0.0429(12) 0.0581(14) 0.0445(12) -0.0019(10) -0.0028(9) -0.0191(10)
C17 0.0504(13) 0.0517(13) 0.0364(11) -0.0018(9) -0.0005(9) -0.0056(10)
C18 0.100(2) 0.090(2) 0.0432(14) -0.0001(13) 0.0041(13) -0.0341(17)
C19 0.0573(13) 0.0545(13) 0.0340(11) -0.0088(10) -0.0128(9) -0.0053(10)
C20 0.0400(11) 0.0435(12) 0.0431(11) -0.0081(9) -0.0111(9) -0.0071(9)
C21 0.0643(15) 0.0593(15) 0.0617(15) -0.0252(12) -0.0029(12) 0.0001(12)
C22 0.0701(18) 0.098(2) 0.0594(17) -0.0339(16) -0.0054(13) 0.0106(16)
C23 0.0564(16) 0.108(3) 0.0534(15) -0.0024(16) -0.0015(12) -0.0008(15)
C24 0.0593(15) 0.0780(18) 0.0646(16) 0.0046(14) -0.0084(13) -0.0168(13)
C25 0.0524(13) 0.0574(15) 0.0566(14) -0.0120(11) -0.0060(11) -0.0112(11)
C26 0.0388(11) 0.0497(13) 0.0508(12) -0.0154(10) -0.0018(9) -0.0034(9)
C27 0.0653(15) 0.0431(13) 0.0573(14) -0.0190(11) 0.0063(11) -0.0090(11)
C28 0.0423(11) 0.0348(11) 0.0417(11) -0.0050(8) -0.0015(9) -0.0093(8)
C29 0.0293(9) 0.0372(11) 0.0377(10) -0.0066(8) -0.0008(8) -0.0084(8)
C30 0.0295(9) 0.0377(11) 0.0358(10) -0.0018(8) -0.0012(8) -0.0033(8)
C31 0.0311(10) 0.0457(12) 0.0361(10) -0.0043(9) -0.0017(8) -0.0064(8)
C32 0.0318(10) 0.0576(13) 0.0410(11) 0.0033(10) -0.0061(8) -0.0110(9)
C33 0.0276(10) 0.0666(15) 0.0545(13) 0.0004(11) 0.0017(9) -0.0022(10)
C34 0.0358(11) 0.0571(14) 0.0541(13) -0.0112(11) 0.0061(10) 0.0024(10)
C35 0.0384(11) 0.0387(11) 0.0431(11) -0.0042(9) -0.0002(9) -0.0037(8)
C36 0.0315(10) 0.0374(11) 0.0403(10) -0.0030(8) -0.0010(8) -0.0081(8)
C37 0.0512(13) 0.0442(13) 0.0482(13) -0.0025(10) 0.0008(10) -0.0053(10)
C38 0.126(5) 0.040(5) 0.086(6) -0.016(3) -0.020(4) 0.021(3)
C39 0.183(6) 0.057(3) 0.102(4) -0.019(2) -0.040(3) 0.038(3)
C38' 0.126(5) 0.040(5) 0.086(6) -0.016(3) -0.020(4) 0.021(3)
C39' 0.183(6) 0.057(3) 0.102(4) -0.019(2) -0.040(3) 0.038(3)
Cl1 0.0394(3) 0.1022(5) 0.0643(4) -0.0147(3) -0.0084(3) -0.0281(3)
N1 0.0550(11) 0.0444(10) 0.0350(9) -0.0071(8) 0.0034(8) -0.0076(8)
N2 0.0442(10) 0.0431(10) 0.0470(10) -0.0158(8) 0.0034(8) -0.0069(8)
O1 0.0858(12) 0.0941(13) 0.0466(9) -0.0227(9) 0.0153(9) -0.0408(10)
O2 0.0758(11) 0.0746(11) 0.0495(9) -0.0118(8) 0.0180(8) -0.0435(9)
O3 0.0509(9) 0.0516(9) 0.0586(9) -0.0150(7) -0.0081(7) -0.0202(7)
O4 0.1157(16) 0.0666(12) 0.0580(11) -0.0047(9) -0.0282(11) 0.0252(11)
O5 0.0887(13) 0.0378(9) 0.0669(11) -0.0064(8) -0.0100(9) 0.0039(8)

loop_
_atom_type_symbol
_atom_type_description
_atom_type_scat_dispersion_real
_atom_type_scat_dispersion_imag
_atom_type_scat_source
C C 0.0033 0.0016 'International Tables Vol C Tables 4.2.6.8 and 6.1.1.4'
H H 0.0000 0.0000 'International Tables Vol C Tables 4.2.6.8 and 6.1.1.4'
N N 0.0061 0.0033 'International Tables Vol C Tables 4.2.6.8 and 6.1.1.4'
O O 0.0106 0.0060 'International Tables Vol C Tables 4.2.6.8 and 6.1.1.4'
Cl Cl 0.1484 0.1585 'International Tables Vol C Tables 4.2.6.8 and 6.1.1.4'

loop_
_geom_angle_atom_site_label_1
_geom_angle_atom_site_label_2
_geom_angle_atom_site_label_3
_geom_angle
N1 C1 C2 129.3(2)
N1 C1 C6 107.85(17)
C2 C1 C6 122.8(2)
C3 C2 C1 117.1(2)
C3 C2 H2 121.5
C1 C2 H2 121.5
C2 C3 C4 121.5(2)
C2 C3 H3 119.2
C4 C3 H3 119.2
C5 C4 C3 121.6(2)
C5 C4 H4 119.2
C3 C4 H4 119.2
C4 C5 C6 118.8(2)
C4 C5 H5 120.6
C6 C5 H5 120.6
C5 C6 C1 118.25(18)
C5 C6 C7 135.14(19)
C1 C6 C7 106.61(17)
C8 C7 C6 106.74(16)
C8 C7 C13 122.57(17)
C6 C7 C13 130.59(17)
C7 C8 N1 110.05(17)
C7 C8 C9 126.57(17)
N1 C8 C9 123.38(16)
C8 C9 C10 110.29(16)
C8 C9 C36 112.04(15)
C10 C9 C36 113.18(16)
C8 C9 H9 107.0
C10 C9 H9 107.0
C36 C9 H9 107.0
O1 C10 O2 122.95(19)
O1 C10 C9 122.60(19)
O2 C10 C9 114.42(17)
C12 C11 O2 112.6(3)
C12 C11 H11A 109.1
O2 C11 H11A 109.1
C12 C11 H11B 109.1
O2 C11 H11B 109.1
H11A C11 H11B 107.8
C11 C12 H12A 109.5
C11 C12 H12B 109.5
H12A C12 H12B 109.5
C11 C12 H12C 109.5
H12A C12 H12C 109.5
H12B C12 H12C 109.5
C7 C13 C14 113.99(15)
C7 C13 C29 110.54(15)
C14 C13 C29 112.49(14)
C7 C13 H13 106.4
C14 C13 H13 106.4
C29 C13 H13 106.4
C15 C14 C20 117.21(17)
C15 C14 C13 122.37(16)
C20 C14 C13 120.36(16)
C16 C15 C14 121.10(18)
C16 C15 H15 119.5
C14 C15 H15 119.5
C15 C16 C17 121.44(19)
C15 C16 H16 119.3
C17 C16 H16 119.3
C19 C17 C16 117.40(19)
C19 C17 C18 121.4(2)
C16 C17 C18 121.2(2)
C17 C18 H18A 109.5
C17 C18 H18B 109.5
H18A C18 H18B 109.5
C17 C18 H18C 109.5
H18A C18 H18C 109.5
H18B C18 H18C 109.5
C20 C19 C17 121.35(18)
C20 C19 H19 119.3
C17 C19 H19 119.3
C19 C20 C14 121.49(18)
C19 C20 H20 119.3
C14 C20 H20 119.3
C22 C21 C26 120.7(3)
C22 C21 H21 119.7
C26 C21 H21 119.7
C23 C22 C21 120.3(3)
C23 C22 H22 119.8
C21 C22 H22 119.8
C24 C23 C22 119.4(3)
C24 C23 H23 120.3
C22 C23 H23 120.3
C23 C24 C25 120.6(3)
C23 C24 H24 119.7
C25 C24 H24 119.7
C26 C25 C24 120.3(2)
C26 C25 H25 119.9
C24 C25 H25 119.9
C25 C26 C21 118.7(2)
C25 C26 C27 123.60(19)
C21 C26 C27 117.7(2)
N2 C27 C26 115.82(18)
N2 C27 H27A 108.3
C26 C27 H27A 108.3
N2 C27 H27B 108.3
C26 C27 H27B 108.3
H27A C27 H27B 107.4
O3 C28 N2 125.60(18)
O3 C28 C29 125.82(17)
N2 C28 C29 108.53(16)
C30 C29 C28 101.87(14)
C30 C29 C36 113.38(15)
C28 C29 C36 109.24(15)
C30 C29 C13 115.35(14)
C28 C29 C13 105.46(14)
C36 C29 C13 110.70(14)
C31 C30 C35 119.96(17)
C31 C30 C29 131.48(16)
C35 C30 C29 108.56(16)
C30 C31 C32 117.68(18)
C30 C31 H31 121.2
C32 C31 H31 121.2
C33 C32 C31 122.20(19)
C33 C32 Cl1 118.83(15)
C31 C32 Cl1 118.92(16)
C32 C33 C34 120.05(19)
C32 C33 H33 120.0
C34 C33 H33 120.0
C35 C34 C33 117.90(19)
C35 C34 H34 121.0
C33 C34 H34 121.0
C34 C35 C30 122.14(19)
C34 C35 N2 127.64(19)
C30 C35 N2 110.22(16)
C37 C36 C9 107.29(16)
C37 C36 C29 113.02(15)
C9 C36 C29 114.61(15)
C37 C36 H36 107.2
C9 C36 H36 107.2
C29 C36 H36 107.2
O4 C37 O5 123.5(2)
O4 C37 C36 124.3(2)
O5 C37 C36 112.25(19)
O5 C38 C39 107.1(7)
O5 C38 H38A 110.3
C39 C38 H38A 110.3
O5 C38 H38B 110.3
C39 C38 H38B 110.3
H38A C38 H38B 108.5
C38 C39 H39A 109.5
C38 C39 H39B 109.5
H39A C39 H39B 109.5
C38 C39 H39C 109.5
H39A C39 H39C 109.5
H39B C39 H39C 109.5
C39' C38' O5 102(2)
C39' C38' H38C 111.3
O5 C38' H38C 111.3
C39' C38' H38D 111.3
O5 C38' H38D 111.3
H38C C38' H38D 109.2
C38' C39' H39D 109.5
C38' C39' H39E 109.5
H39D C39' H39E 109.5
C38' C39' H39F 109.5
H39D C39' H39F 109.5
H39E C39' H39F 109.5
C1 N1 C8 108.70(16)
C1 N1 H1 125.6
C8 N1 H1 125.6
C28 N2 C35 110.73(16)
C28 N2 C27 123.12(18)
C35 N2 C27 125.47(17)
C10 O2 C11 116.11(19)
C37 O5 C38 112.5(4)
C37 O5 C38' 127.3(12)

loop_
_geom_bond_atom_site_label_1
_geom_bond_atom_site_label_2
_geom_bond_distance
C1 N1 1.373(3)
C1 C2 1.394(3)
C1 C6 1.409(3)
C2 C3 1.373(4)
C2 H2 0.9300
C3 C4 1.388(4)
C3 H3 0.9300
C4 C5 1.381(3)
C4 H4 0.9300
C5 C6 1.403(3)
C5 H5 0.9300
C6 C7 1.441(3)
C7 C8 1.358(3)
C7 C13 1.500(2)
C8 N1 1.379(2)
C8 C9 1.490(3)
C9 C10 1.524(3)
C9 C36 1.537(3)
C9 H9 0.9800
C10 O1 1.197(2)
C10 O2 1.313(2)
C11 C12 1.377(5)
C11 O2 1.469(3)
C11 H11A 0.9700
C11 H11B 0.9700
C12 H12A 0.9600
C12 H12B 0.9600
C12 H12C 0.9600
C13 C14 1.515(2)
C13 C29 1.574(3)
C13 H13 0.9800
C14 C15 1.387(3)
C14 C20 1.387(3)
C15 C16 1.379(3)
C15 H15 0.9300
C16 C17 1.387(3)
C16 H16 0.9300
C17 C19 1.379(3)
C17 C18 1.505(3)
C18 H18A 0.9600
C18 H18B 0.9600
C18 H18C 0.9600
C19 C20 1.377(3)
C19 H19 0.9300
C20 H20 0.9300
C21 C22 1.379(4)
C21 C26 1.383(3)
C21 H21 0.9300
C22 C23 1.372(4)
C22 H22 0.9300
C23 C24 1.371(4)
C23 H23 0.9300
C24 C25 1.383(3)
C24 H24 0.9300
C25 C26 1.379(3)
C25 H25 0.9300
C26 C27 1.510(3)
C27 N2 1.453(3)
C27 H27A 0.9700
C27 H27B 0.9700
C28 O3 1.214(2)
C28 N2 1.370(3)
C28 C29 1.541(3)
C29 C30 1.514(2)
C29 C36 1.560(3)
C30 C31 1.379(3)
C30 C35 1.394(3)
C31 C32 1.391(3)
C31 H31 0.9300
C32 C33 1.381(3)
C32 Cl1 1.742(2)
C33 C34 1.385(3)
C33 H33 0.9300
C34 C35 1.378(3)
C34 H34 0.9300
C35 N2 1.404(3)
C36 C37 1.526(3)
C36 H36 0.9800
C37 O4 1.197(3)
C37 O5 1.320(3)
C38 O5 1.455(13)
C38 C39 1.493(11)
C38 H38A 0.9700
C38 H38B 0.9700
C39 H39A 0.9600
C39 H39B 0.9600
C39 H39C 0.9600
C38' C39' 1.44(5)
C38' O5 1.52(3)
C38' H38C 0.9700
C38' H38D 0.9700
C39' H39D 0.9600
C39' H39E 0.9600
C39' H39F 0.9600
N1 H1 0.8600

loop_
_geom_hbond_atom_site_label_D
_geom_hbond_atom_site_label_H
_geom_hbond_atom_site_label_A
_geom_hbond_distance_DH
_geom_hbond_distance_HA
_geom_hbond_distance_DA
_geom_hbond_angle_DHA
_geom_hbond_site_symmetry_A
N1 H1 O1 0.86 2.49 2.934(2) 112.8 .
N1 H1 O4 0.86 2.51 3.255(3) 145.1 2_576
